data_7060271
loop_
_publ_author_name
'Cao, Long'
'Guo, Han-Ling'
'Lin, Rui-Lian'
'Zhang, Zhi-Hua'
'Tian, Li-Fei'
'Liu, Jing-Xin'
'Tao, Zhu'

_publ_section_title
;
 Separation of phenylenediamine isomers by using decamethylcucurbit[5]uril
;
_journal_issue 5
_journal_name_full 'New Journal of Chemistry'
_journal_page_first 2754
_journal_page_last 2759
_journal_paper_doi 10.1039/D0NJ05999D
_journal_volume 45
_journal_year 2021
_chemical_formula_sum 'C52 H88 Cl2 N24 O20'
_chemical_formula_weight 1440.36
_space_group_IT_number 15
_space_group_name_Hall '-C 2yc'
_space_group_name_H-M_alt 'C 1 2/c 1'
_symmetry_cell_setting monoclinic
_symmetry_space_group_name_H-M 'C 1 2/c 1'
_atom_sites_solution_hydrogens geom
_atom_sites_solution_primary direct
_atom_sites_solution_secondary difmap
_audit_creation_method SHELXL-97
_audit_update_record
;
2020-11-18 deposited with the CCDC.	2021-01-08 downloaded from the CCDC.
;
_cell_angle_alpha 90.00
_cell_angle_beta 93.460(13)
_cell_angle_gamma 90.00
_cell_formula_units_Z 4
_cell_length_a 23.109(8)
_cell_length_b 19.254(8)
_cell_length_c 17.607(6)
_cell_measurement_reflns_used 8588
_cell_measurement_temperature 273(2)
_cell_measurement_theta_max 27.90
_cell_measurement_theta_min 2.41
_cell_volume 7820(5)
_computing_cell_refinement 'Bruker SMART'
_computing_data_collection 'Bruker SMART'
_computing_data_reduction 'Bruker SAINT'
_computing_molecular_graphics 'Bruker SHELXTL'
_computing_publication_material 'Bruker SHELXTL'
_computing_structure_refinement 'Bruker SHELXTL'
_computing_structure_solution 'Bruker SHELXTL'
_diffrn_ambient_temperature 273(2)
_diffrn_measured_fraction_theta_full 0.994
_diffrn_measured_fraction_theta_max 0.994
_diffrn_measurement_device_type 'Bruker APEX-II CCD'
_diffrn_measurement_method 'phi and omega scans'
_diffrn_radiation_monochromator graphite
_diffrn_radiation_source 'fine-focus sealed tube'
_diffrn_radiation_type MoK\a
_diffrn_radiation_wavelength 0.71073
_diffrn_reflns_av_R_equivalents 0.0865
_diffrn_reflns_av_sigmaI/netI 0.0563
_diffrn_reflns_limit_h_max 30
_diffrn_reflns_limit_h_min -30
_diffrn_reflns_limit_k_max 25
_diffrn_reflns_limit_k_min -25
_diffrn_reflns_limit_l_max 23
_diffrn_reflns_limit_l_min -23
_diffrn_reflns_number 96739
_diffrn_reflns_theta_full 28.36
_diffrn_reflns_theta_max 28.36
_diffrn_reflns_theta_min 2.12
_diffrn_standards_decay_% none
_exptl_absorpt_coefficient_mu 0.160
_exptl_absorpt_correction_T_max 0.9748
_exptl_absorpt_correction_T_min 0.9611
_exptl_absorpt_correction_type multi-scan
_exptl_absorpt_process_details 'SADABS; Bruker, 2008'
_exptl_crystal_colour colorless
_exptl_crystal_density_diffrn 1.223
_exptl_crystal_density_meas ?
_exptl_crystal_density_method 'not measured'
_exptl_crystal_description block
_exptl_crystal_F_000 3047
_exptl_crystal_size_max 0.25
_exptl_crystal_size_mid 0.21
_exptl_crystal_size_min 0.16
_platon_squeeze_details
;
;
_refine_diff_density_max 0.784
_refine_diff_density_min -0.357
_refine_diff_density_rms 0.073
_refine_ls_extinction_method none
_refine_ls_goodness_of_fit_ref 1.004
_refine_ls_hydrogen_treatment mixed
_refine_ls_matrix_type full
_refine_ls_number_parameters 388
_refine_ls_number_reflns 9729
_refine_ls_number_restraints 1
_refine_ls_restrained_S_all 1.005
_refine_ls_R_factor_all 0.1066
_refine_ls_R_factor_gt 0.0774
_refine_ls_shift/su_max 0.008
_refine_ls_shift/su_mean 0.001
_refine_ls_structure_factor_coef Fsqd
_refine_ls_weighting_details 'calc w=1/[\s^2^(Fo^2^)+(0.1786P)^2^+0.0000P] where P=(Fo^2^+2Fc^2^)/3'
_refine_ls_weighting_scheme calc
_refine_ls_wR_factor_gt 0.2368
_refine_ls_wR_factor_ref 0.2605
_reflns_number_gt 6423
_reflns_number_total 9729
_reflns_threshold_expression >2sigma(I)
_cod_data_source_file d0nj05999d2.cif
_cod_data_source_block a
_cod_depositor_comments
;
The following automatic conversions were performed:

data item '_exptl_absorpt_correction_type' value 'multi scan' was
changed to 'multi-scan' in accordance with the
/home/data/users/saulius/crontab/automatic-downloads/rss-feeds/RSC/lib/dictionaries/cif_core.dic
dictionary named 'cif_core.dic' version 2.4.2 last updated on
2011-04-26.

data item '_symmetry_cell_setting' value 'Monoclinic' was changed to
'monoclinic' in accordance with the
/home/data/users/saulius/crontab/automatic-downloads/rss-feeds/RSC/lib/dictionaries/cif_core.dic
dictionary named 'cif_core.dic' version 2.4.2 last updated on
2011-04-26.

data item '_exptl_crystal_density_meas' value 'not measured' was
changed to '?' -- the value is perceived as not measured.

Automatic conversion script
Id: cif_fix_values 7556 2019-12-06 15:28:31Z antanas 

 Adding full bibliography for 7060270--7060271.cif.
;
_cod_original_sg_symbol_H-M C2/c
_cod_database_code 7060271

loop_
_symmetry_equiv_pos_as_xyz
'x, y, z'
'-x, y, -z+1/2'
'x+1/2, y+1/2, z'
'-x+1/2, y+1/2, -z+1/2'
'-x, -y, -z'
'x, -y, z-1/2'
'-x+1/2, -y+1/2, -z'
'x+1/2, -y+1/2, z-1/2'

loop_
_atom_site_label
_atom_site_type_symbol
_atom_site_fract_x
_atom_site_fract_y
_atom_site_fract_z
_atom_site_U_iso_or_equiv
_atom_site_adp_type
_atom_site_occupancy
_atom_site_symmetry_multiplicity
_atom_site_calc_flag
_atom_site_refinement_flags
_atom_site_disorder_assembly
_atom_site_disorder_group
O1 O 0.09177(8) 0.31521(9) -0.11917(10) 0.0624(5) Uani 1 1 d . . .
O2 O 0.01011(7) 0.21576(9) -0.02636(9) 0.0578(4) Uani 1 1 d . . .
O3 O -0.16939(7) 0.21858(8) -0.28725(8) 0.0522(4) Uani 1 1 d . . .
O4 O -0.13867(6) 0.06235(8) -0.32402(7) 0.0473(4) Uani 1 1 d . . .
O5 O 0.04030(6) 0.06024(9) -0.05867(8) 0.0498(4) Uani 1 1 d . . .
N1 N 0.07151(9) 0.36177(10) -0.23853(12) 0.0590(5) Uani 1 1 d . . .
N2 N 0.00224(9) 0.36057(11) -0.15621(12) 0.0601(5) Uani 1 1 d U . .
N3 N -0.06044(9) 0.28622(11) -0.08408(11) 0.0557(5) Uani 1 1 d . . .
N4 N -0.13425(9) 0.28787(10) -0.18862(10) 0.0537(5) Uani 1 1 d . . .
N5 N -0.08272(7) 0.17716(11) -0.05804(9) 0.0493(4) Uani 1 1 d . . .
N6 N -0.13053(7) 0.05820(10) -0.19338(9) 0.0428(4) Uani 1 1 d . . .
N7 N -0.07376(7) -0.00959(9) -0.25842(9) 0.0430(4) Uani 1 1 d . . .
N8 N -0.05852(7) 0.05867(10) -0.08699(9) 0.0446(4) Uani 1 1 d . . .
N9 N -0.15405(7) 0.17778(10) -0.16533(9) 0.0459(4) Uani 1 1 d . . .
N10 N -0.00188(7) -0.01054(9) -0.15137(9) 0.0437(4) Uani 1 1 d . . .
C1 C 0.04478(17) 0.47103(15) -0.3035(2) 0.0919(11) Uani 1 1 d . . .
H1A H 0.0747 0.4662 -0.3387 0.138 Uiso 1 1 calc R . .
H1B H 0.0596 0.4963 -0.2595 0.138 Uiso 1 1 calc R . .
H1C H 0.0126 0.4957 -0.3276 0.138 Uiso 1 1 calc R . .
C2 C -0.15598(14) 0.33788(19) -0.06556(18) 0.0829(9) Uani 1 1 d . . .
H2A H -0.1434 0.3834 -0.0795 0.124 Uiso 1 1 calc R . .
H2B H -0.1494 0.3317 -0.0116 0.124 Uiso 1 1 calc R . .
H2C H -0.1966 0.3328 -0.0795 0.124 Uiso 1 1 calc R . .
C3 C -0.18618(12) 0.19415(19) -0.03517(14) 0.0727(8) Uani 1 1 d . . .
H3A H -0.1926 0.1453 -0.0283 0.109 Uiso 1 1 calc R . .
H3B H -0.2211 0.2154 -0.0563 0.109 Uiso 1 1 calc R . .
H3C H -0.1753 0.2150 0.0131 0.109 Uiso 1 1 calc R . .
C4 C -0.14201(10) -0.01998(15) -0.08455(13) 0.0593(6) Uani 1 1 d . . .
H4A H -0.1646 0.0134 -0.0586 0.089 Uiso 1 1 calc R . .
H4B H -0.1205 -0.0483 -0.0479 0.089 Uiso 1 1 calc R . .
H4C H -0.1674 -0.0488 -0.1162 0.089 Uiso 1 1 calc R . .
C5 C -0.06878(13) -0.10920(14) -0.17023(18) 0.0669(7) Uani 1 1 d . . .
H5A H -0.0425 -0.1340 -0.2005 0.100 Uiso 1 1 calc R . .
H5B H -0.1079 -0.1211 -0.1864 0.100 Uiso 1 1 calc R . .
H5C H -0.0615 -0.1215 -0.1177 0.100 Uiso 1 1 calc R . .
C6 C 0.02493(12) 0.39921(12) -0.27935(16) 0.0619(6) Uani 1 1 d . . .
C7 C -0.02441(12) 0.34649(14) -0.08467(14) 0.0644(6) Uani 1 1 d U . .
H7A H 0.0062 0.3416 -0.0448 0.077 Uiso 1 1 calc R . .
H7B H -0.0475 0.3865 -0.0721 0.077 Uiso 1 1 calc R . .
C8 C -0.12201(10) 0.28374(14) -0.10672(13) 0.0581(6) Uani 1 1 d . . .
C9 C 0.12902(11) 0.34939(13) -0.26600(15) 0.0608(6) Uani 1 1 d . . .
H9A H 0.1397 0.3892 -0.2959 0.073 Uiso 1 1 calc R . .
H9B H 0.1567 0.3464 -0.2224 0.073 Uiso 1 1 calc R . .
C10 C -0.13803(9) 0.20472(13) -0.08886(11) 0.0506(5) Uani 1 1 d . . .
C11 C 0.05770(11) 0.34251(12) -0.16680(14) 0.0562(6) Uani 1 1 d . . .
C12 C -0.03961(9) 0.22555(13) -0.05386(11) 0.0511(5) Uani 1 1 d . . .
C13 C -0.05991(8) -0.03122(11) -0.17990(11) 0.0433(4) Uani 1 1 d . . .
C14 C -0.07277(9) 0.10811(13) -0.02919(10) 0.0504(5) Uani 1 1 d . . .
H14A H -0.1073 0.0923 -0.0056 0.060 Uiso 1 1 calc R . .
H14B H -0.0413 0.1094 0.0099 0.060 Uiso 1 1 calc R . .
C15 C -0.05181(8) -0.04071(12) -0.32573(12) 0.0463(5) Uani 1 1 d . . .
H15A H -0.0810 -0.0362 -0.3674 0.056 Uiso 1 1 calc R . .
H15B H -0.0457 -0.0899 -0.3164 0.056 Uiso 1 1 calc R . .
C16 C -0.10042(8) 0.01751(11) -0.13335(10) 0.0426(4) Uani 1 1 d . . .
C17 C -0.17561(8) 0.10912(12) -0.18237(11) 0.0457(5) Uani 1 1 d . . .
H17A H -0.2011 0.1112 -0.2281 0.055 Uiso 1 1 calc R . .
H17B H -0.1985 0.0938 -0.1411 0.055 Uiso 1 1 calc R . .
C18 C -0.15378(8) 0.22714(12) -0.22012(11) 0.0457(5) Uani 1 1 d . . .
C19 C -0.11624(8) 0.03927(10) -0.26408(10) 0.0390(4) Uani 1 1 d . . .
C20 C -0.00229(8) 0.03849(11) -0.09567(10) 0.0407(4) Uani 1 1 d . . .
N11 N -0.11459(7) 0.17581(10) -0.41726(9) 0.0446(4) Uani 1 1 d . . .
H11C H -0.0797 0.1882 -0.4328 0.054 Uiso 1 1 d R . .
H11A H -0.1128 0.1315 -0.4011 0.054 Uiso 1 1 d R . .
H11B H -0.1233 0.2032 -0.3781 0.054 Uiso 1 1 d R . .
N12 N -0.1729(4) 0.2748(4) -0.6639(2) 0.238(4) Uani 1 1 d . . .
H12A H -0.1523 0.2539 -0.6991 0.285 Uiso 1 1 d R . .
H12B H -0.1573 0.3160 -0.6497 0.285 Uiso 1 1 d R . .
C22 C -0.25132(14) 0.1573(2) -0.5354(3) 0.1026(15) Uani 1 1 d . . .
H22A H -0.2871 0.1353 -0.5339 0.123 Uiso 1 1 calc R . .
C23 C -0.18615(19) 0.2307(2) -0.60064(15) 0.0945(13) Uani 1 1 d . . .
C24 C -0.2388(2) 0.1985(2) -0.5978(2) 0.1112(17) Uani 1 1 d . . .
H24A H -0.2666 0.2041 -0.6378 0.133 Uiso 1 1 calc R . .
C25 C -0.14439(14) 0.22392(16) -0.54111(13) 0.0696(8) Uani 1 1 d . . .
H25A H -0.1087 0.2461 -0.5422 0.084 Uiso 1 1 calc R . .
C26 C -0.21029(11) 0.14976(16) -0.47651(19) 0.0697(7) Uani 1 1 d . . .
H26A H -0.2177 0.1225 -0.4346 0.084 Uiso 1 1 calc R . .
C21 C -0.15767(9) 0.18337(12) -0.48056(11) 0.0488(5) Uani 1 1 d . . .

loop_
_atom_site_aniso_label
_atom_site_aniso_U_11
_atom_site_aniso_U_22
_atom_site_aniso_U_33
_atom_site_aniso_U_23
_atom_site_aniso_U_13
_atom_site_aniso_U_12
O1 0.0654(10) 0.0616(10) 0.0569(9) 0.0000(8) -0.0232(8) 0.0038(8)
O2 0.0423(8) 0.0765(11) 0.0528(9) -0.0081(8) -0.0133(6) 0.0044(7)
O3 0.0541(9) 0.0635(9) 0.0371(7) -0.0029(6) -0.0138(6) 0.0081(7)
O4 0.0451(7) 0.0626(9) 0.0328(6) 0.0025(6) -0.0088(5) 0.0016(6)
O5 0.0356(7) 0.0709(10) 0.0415(7) 0.0051(7) -0.0098(6) -0.0019(6)
N1 0.0627(12) 0.0514(11) 0.0598(11) 0.0069(9) -0.0230(9) -0.0051(9)
N2 0.0664(12) 0.0538(11) 0.0569(10) -0.0075(9) -0.0232(8) 0.0052(9)
N3 0.0559(11) 0.0603(12) 0.0486(10) -0.0153(8) -0.0154(8) 0.0125(9)
N4 0.0561(11) 0.0572(11) 0.0459(9) -0.0100(8) -0.0143(8) 0.0132(8)
N5 0.0376(8) 0.0721(12) 0.0372(8) -0.0030(8) -0.0072(6) 0.0072(8)
N6 0.0358(8) 0.0588(10) 0.0333(7) 0.0063(7) -0.0025(6) 0.0033(7)
N7 0.0392(8) 0.0513(10) 0.0377(8) 0.0012(7) -0.0041(6) -0.0012(7)
N8 0.0323(8) 0.0648(11) 0.0359(8) 0.0041(7) -0.0033(6) -0.0020(7)
N9 0.0410(8) 0.0641(11) 0.0317(7) -0.0032(7) -0.0056(6) 0.0058(7)
N10 0.0329(8) 0.0537(10) 0.0435(8) 0.0072(7) -0.0045(6) -0.0005(7)
C1 0.115(3) 0.0451(14) 0.110(3) 0.0191(15) -0.037(2) -0.0154(15)
C2 0.0789(19) 0.098(2) 0.0702(17) -0.0350(16) -0.0081(14) 0.0357(17)
C3 0.0543(14) 0.120(2) 0.0440(12) -0.0122(13) 0.0085(10) 0.0171(14)
C4 0.0428(11) 0.0868(18) 0.0483(11) 0.0248(11) 0.0019(9) -0.0122(11)
C5 0.0654(15) 0.0518(13) 0.0831(18) 0.0181(12) -0.0008(13) -0.0128(11)
C6 0.0705(15) 0.0413(11) 0.0703(14) 0.0071(10) -0.0264(11) -0.0068(10)
C7 0.0667(14) 0.0646(15) 0.0591(12) -0.0266(11) -0.0189(10) 0.0065(11)
C8 0.0495(12) 0.0763(16) 0.0467(11) -0.0214(11) -0.0120(9) 0.0220(11)
C9 0.0583(13) 0.0560(13) 0.0650(14) 0.0098(11) -0.0229(11) -0.0213(11)
C10 0.0392(10) 0.0784(15) 0.0334(9) -0.0114(9) -0.0039(7) 0.0147(9)
C11 0.0627(13) 0.0427(11) 0.0598(13) -0.0045(9) -0.0246(11) -0.0012(9)
C12 0.0460(11) 0.0700(14) 0.0361(9) -0.0128(9) -0.0082(8) 0.0114(10)
C13 0.0370(9) 0.0466(11) 0.0452(10) 0.0113(8) -0.0069(7) -0.0052(8)
C14 0.0404(10) 0.0823(16) 0.0277(8) 0.0037(9) -0.0036(7) 0.0058(9)
C15 0.0381(10) 0.0514(11) 0.0482(10) -0.0108(9) -0.0072(8) -0.0046(8)
C16 0.0324(9) 0.0592(12) 0.0358(9) 0.0117(8) -0.0018(7) -0.0049(8)
C17 0.0301(9) 0.0675(13) 0.0387(9) 0.0026(9) -0.0039(7) 0.0029(8)
C18 0.0371(9) 0.0590(12) 0.0399(9) -0.0037(9) -0.0068(7) 0.0134(8)
C19 0.0321(8) 0.0490(10) 0.0351(8) 0.0023(7) -0.0038(7) -0.0059(7)
C20 0.0342(9) 0.0522(11) 0.0351(8) 0.0111(8) -0.0028(7) -0.0017(7)
N11 0.0396(8) 0.0580(10) 0.0350(8) -0.0020(7) -0.0078(6) 0.0029(7)
N12 0.428(11) 0.214(6) 0.064(2) 0.010(3) -0.039(4) 0.180(7)
C22 0.0554(16) 0.100(2) 0.145(4) -0.055(3) -0.050(2) 0.0254(16)
C23 0.131(3) 0.102(2) 0.0458(13) -0.0157(14) -0.0324(16) 0.068(2)
C24 0.113(3) 0.114(3) 0.096(3) -0.051(2) -0.072(2) 0.068(2)
C25 0.0843(18) 0.0809(18) 0.0417(11) -0.0021(11) -0.0114(11) 0.0364(14)
C26 0.0450(12) 0.0719(16) 0.0898(18) -0.0264(14) -0.0153(12) 0.0103(11)
C21 0.0449(10) 0.0578(12) 0.0413(10) -0.0127(9) -0.0157(8) 0.0182(9)

loop_
_atom_type_symbol
_atom_type_description
_atom_type_scat_dispersion_real
_atom_type_scat_dispersion_imag
_atom_type_scat_source
C C 0.0033 0.0016 'International Tables Vol C Tables 4.2.6.8 and 6.1.1.4'
H H 0.0000 0.0000 'International Tables Vol C Tables 4.2.6.8 and 6.1.1.4'
Cl Cl 0.1484 0.1585 'International Tables Vol C Tables 4.2.6.8 and 6.1.1.4'
N N 0.0061 0.0033 'International Tables Vol C Tables 4.2.6.8 and 6.1.1.4'
O O 0.0106 0.0060 'International Tables Vol C Tables 4.2.6.8 and 6.1.1.4'

loop_
_geom_angle_atom_site_label_1
_geom_angle_atom_site_label_2
_geom_angle_atom_site_label_3
_geom_angle
_geom_angle_site_symmetry_1
_geom_angle_site_symmetry_3
_geom_angle_publ_flag
C11 N1 C6 112.6(2) . . ?
C11 N1 C9 121.83(19) . . ?
C6 N1 C9 125.4(2) . . ?
C11 N2 C7 121.6(2) . . ?
C11 N2 C6 112.9(2) . 2_554 ?
C7 N2 C6 125.3(2) . 2_554 ?
C12 N3 C7 120.5(2) . . ?
C12 N3 C8 113.3(2) . . ?
C7 N3 C8 125.8(2) . . ?
C18 N4 C9 121.25(18) . 2_554 ?
C18 N4 C8 113.4(2) . . ?
C9 N4 C8 125.3(2) 2_554 . ?
C12 N5 C14 120.85(17) . . ?
C12 N5 C10 113.13(19) . . ?
C14 N5 C10 125.89(19) . . ?
C19 N6 C17 121.34(15) . . ?
C19 N6 C16 112.88(17) . . ?
C17 N6 C16 125.50(16) . . ?
C19 N7 C15 120.92(16) . . ?
C19 N7 C13 112.51(16) . . ?
C15 N7 C13 126.12(18) . . ?
C20 N8 C14 121.45(16) . . ?
C20 N8 C16 112.57(17) . . ?
C14 N8 C16 125.35(16) . . ?
C18 N9 C17 120.86(16) . . ?
C18 N9 C10 113.15(19) . . ?
C17 N9 C10 125.50(18) . . ?
C20 N10 C15 121.44(16) . 2_554 ?
C20 N10 C13 113.02(16) . . ?
C15 N10 C13 125.41(18) 2_554 . ?
C6 C1 H1A 109.5 . . ?
C6 C1 H1B 109.5 . . ?
H1A C1 H1B 109.5 . . ?
C6 C1 H1C 109.5 . . ?
H1A C1 H1C 109.5 . . ?
H1B C1 H1C 109.5 . . ?
C8 C2 H2A 109.5 . . ?
C8 C2 H2B 109.5 . . ?
H2A C2 H2B 109.5 . . ?
C8 C2 H2C 109.5 . . ?
H2A C2 H2C 109.5 . . ?
H2B C2 H2C 109.5 . . ?
C10 C3 H3A 109.5 . . ?
C10 C3 H3B 109.5 . . ?
H3A C3 H3B 109.5 . . ?
C10 C3 H3C 109.5 . . ?
H3A C3 H3C 109.5 . . ?
H3B C3 H3C 109.5 . . ?
C16 C4 H4A 109.5 . . ?
C16 C4 H4B 109.5 . . ?
H4A C4 H4B 109.5 . . ?
C16 C4 H4C 109.5 . . ?
H4A C4 H4C 109.5 . . ?
H4B C4 H4C 109.5 . . ?
C13 C5 H5A 109.5 . . ?
C13 C5 H5B 109.5 . . ?
H5A C5 H5B 109.5 . . ?
C13 C5 H5C 109.5 . . ?
H5A C5 H5C 109.5 . . ?
H5B C5 H5C 109.5 . . ?
N1 C6 N2 113.7(2) . 2_554 ?
N1 C6 C1 111.2(2) . . ?
N2 C6 C1 111.5(2) 2_554 . ?
N1 C6 C6 102.9(2) . 2_554 ?
N2 C6 C6 102.1(2) 2_554 2_554 ?
C1 C6 C6 115.0(2) . 2_554 ?
N3 C7 N2 115.68(19) . . ?
N3 C7 H7A 108.4 . . ?
N2 C7 H7A 108.4 . . ?
N3 C7 H7B 108.4 . . ?
N2 C7 H7B 108.4 . . ?
H7A C7 H7B 107.4 . . ?
N4 C8 N3 113.5(2) . . ?
N4 C8 C2 111.2(2) . . ?
N3 C8 C2 111.9(2) . . ?
N4 C8 C10 102.30(17) . . ?
N3 C8 C10 102.19(17) . . ?
C2 C8 C10 115.3(2) . . ?
N4 C9 N1 115.28(18) 2_554 . ?
N4 C9 H9A 108.5 2_554 . ?
N1 C9 H9A 108.5 . . ?
N4 C9 H9B 108.5 2_554 . ?
N1 C9 H9B 108.5 . . ?
H9A C9 H9B 107.5 . . ?
N5 C10 N9 112.29(17) . . ?
N5 C10 C3 112.26(19) . . ?
N9 C10 C3 111.73(19) . . ?
N5 C10 C8 102.17(18) . . ?
N9 C10 C8 101.77(17) . . ?
C3 C10 C8 115.9(2) . . ?
O1 C11 N2 126.0(3) . . ?
O1 C11 N1 124.5(2) . . ?
N2 C11 N1 109.43(19) . . ?
O2 C12 N3 125.7(2) . . ?
O2 C12 N5 125.2(2) . . ?
N3 C12 N5 109.02(18) . . ?
N10 C13 N7 113.10(16) . . ?
N10 C13 C5 110.92(18) . . ?
N7 C13 C5 111.28(19) . . ?
N10 C13 C16 102.67(16) . . ?
N7 C13 C16 102.58(15) . . ?
C5 C13 C16 115.87(19) . . ?
N5 C14 N8 113.50(16) . . ?
N5 C14 H14A 108.9 . . ?
N8 C14 H14A 108.9 . . ?
N5 C14 H14B 108.9 . . ?
N8 C14 H14B 108.9 . . ?
H14A C14 H14B 107.7 . . ?
N7 C15 N10 114.22(16) . 2_554 ?
N7 C15 H15A 108.7 . . ?
N10 C15 H15A 108.7 2_554 . ?
N7 C15 H15B 108.7 . . ?
N10 C15 H15B 108.7 2_554 . ?
H15A C15 H15B 107.6 . . ?
N6 C16 N8 112.61(17) . . ?
N6 C16 C4 112.14(16) . . ?
N8 C16 C4 111.36(17) . . ?
N6 C16 C13 102.34(15) . . ?
N8 C16 C13 102.55(15) . . ?
C4 C16 C13 115.24(19) . . ?
N9 C17 N6 113.98(16) . . ?
N9 C17 H17A 108.8 . . ?
N6 C17 H17A 108.8 . . ?
N9 C17 H17B 108.8 . . ?
N6 C17 H17B 108.8 . . ?
H17A C17 H17B 107.7 . . ?
O3 C18 N9 125.4(2) . . ?
O3 C18 N4 125.5(2) . . ?
N9 C18 N4 109.19(17) . . ?
O4 C19 N6 125.21(19) . . ?
O4 C19 N7 125.32(18) . . ?
N6 C19 N7 109.47(16) . . ?
O5 C20 N10 125.56(18) . . ?
O5 C20 N8 125.53(19) . . ?
N10 C20 N8 108.90(16) . . ?
C21 N11 H11C 108.9 . . ?
C21 N11 H11A 110.6 . . ?
H11C N11 H11A 108.9 . . ?
C21 N11 H11B 110.7 . . ?
H11C N11 H11B 108.9 . . ?
H11A N11 H11B 108.8 . . ?
C23 N12 H12A 114.3 . . ?
C23 N12 H12B 113.7 . . ?
H12A N12 H12B 111.4 . . ?
C26 C22 C24 119.2(4) . . ?
C26 C22 H22A 120.4 . . ?
C24 C22 H22A 120.4 . . ?
C24 C23 C25 120.6(4) . . ?
C24 C23 N12 121.5(4) . . ?
C25 C23 N12 117.8(5) . . ?
C23 C24 C22 120.7(3) . . ?
C23 C24 H24A 119.6 . . ?
C22 C24 H24A 119.6 . . ?
C21 C25 C23 117.6(3) . . ?
C21 C25 H25A 121.2 . . ?
C23 C25 H25A 121.2 . . ?
C22 C26 C21 118.8(4) . . ?
C22 C26 H26A 120.6 . . ?
C21 C26 H26A 120.6 . . ?
C25 C21 C26 123.1(2) . . ?
C25 C21 N11 118.5(2) . . ?
C26 C21 N11 118.4(2) . . ?

loop_
_geom_bond_atom_site_label_1
_geom_bond_atom_site_label_2
_geom_bond_distance
_geom_bond_site_symmetry_2
_geom_bond_publ_flag
O1 C11 1.233(3) . ?
O2 C12 1.234(2) . ?
O3 C18 1.226(2) . ?
O4 C19 1.230(2) . ?
O5 C20 1.221(2) . ?
N1 C11 1.372(3) . ?
N1 C6 1.450(3) . ?
N1 C9 1.461(4) . ?
N2 C11 1.352(3) . ?
N2 C7 1.460(4) . ?
N2 C6 1.466(3) 2_554 ?
N3 C12 1.360(3) . ?
N3 C7 1.429(4) . ?
N3 C8 1.455(3) . ?
N4 C18 1.360(3) . ?
N4 C9 1.438(3) 2_554 ?
N4 C8 1.455(3) . ?
N5 C12 1.363(3) . ?
N5 C14 1.437(3) . ?
N5 C10 1.458(3) . ?
N6 C19 1.357(3) . ?
N6 C17 1.452(3) . ?
N6 C16 1.458(2) . ?
N7 C19 1.359(3) . ?
N7 C15 1.447(3) . ?
N7 C13 1.461(2) . ?
N8 C20 1.374(3) . ?
N8 C14 1.446(3) . ?
N8 C16 1.462(3) . ?
N9 C18 1.354(3) . ?
N9 C17 1.438(3) . ?
N9 C10 1.469(2) . ?
N10 C20 1.362(3) . ?
N10 C15 1.449(3) 2_554 ?
N10 C13 1.459(2) . ?
C1 C6 1.526(4) . ?
C1 H1A 0.9600 . ?
C1 H1B 0.9600 . ?
C1 H1C 0.9600 . ?
C2 C8 1.515(3) . ?
C2 H2A 0.9600 . ?
C2 H2B 0.9600 . ?
C2 H2C 0.9600 . ?
C3 C10 1.517(3) . ?
C3 H3A 0.9600 . ?
C3 H3B 0.9600 . ?
C3 H3C 0.9600 . ?
C4 C16 1.511(3) . ?
C4 H4A 0.9600 . ?
C4 H4B 0.9600 . ?
C4 H4C 0.9600 . ?
C5 C13 1.526(3) . ?
C5 H5A 0.9600 . ?
C5 H5B 0.9600 . ?
C5 H5C 0.9600 . ?
C6 N2 1.466(3) 2_554 ?
C6 C6 1.594(6) 2_554 ?
C7 H7A 0.9700 . ?
C7 H7B 0.9700 . ?
C8 C10 1.602(4) . ?
C9 N4 1.438(3) 2_554 ?
C9 H9A 0.9700 . ?
C9 H9B 0.9700 . ?
C13 C16 1.588(3) . ?
C14 H14A 0.9700 . ?
C14 H14B 0.9700 . ?
C15 N10 1.449(3) 2_554 ?
C15 H15A 0.9700 . ?
C15 H15B 0.9700 . ?
C17 H17A 0.9700 . ?
C17 H17B 0.9700 . ?
N11 C21 1.456(2) . ?
N11 H11C 0.9000 . ?
N11 H11A 0.8999 . ?
N11 H11B 0.9000 . ?
N12 C23 1.448(8) . ?
N12 H12A 0.9000 . ?
N12 H12B 0.9000 . ?
C22 C26 1.370(4) . ?
C22 C24 1.399(7) . ?
C22 H22A 0.9300 . ?
C23 C24 1.370(7) . ?
C23 C25 1.387(4) . ?
C24 H24A 0.9300 . ?
C25 C21 1.371(4) . ?
C25 H25A 0.9300 . ?
C26 C21 1.383(4) . ?
C26 H26A 0.9300 . ?

loop_
_platon_squeeze_void_nr
_platon_squeeze_void_average_x
_platon_squeeze_void_average_y
_platon_squeeze_void_average_z
_platon_squeeze_void_volume
_platon_squeeze_void_count_electrons
_platon_squeeze_void_content
1 0.298 -0.084 -0.013 3368 773 ' '
2 0.500 0.326 0.250 48 23 ' '
3 1.000 0.826 0.250 48 23 ' '
4 1.000 0.174 0.750 48 22 ' '
5 0.500 0.674 0.750 48 22 ' '
